data_7231428
loop_
_publ_author_name
'Collings, Ines E.'
'Manna, Rudra Sekhar'
'Tsirlin, Alexander A.'
'Bykov, Maxim'
'Bykova, Elena'
'Hanfland, Michael'
'Gegenwart, Philipp'
'van Smaalen, Sander'
'Dubrovinsky, Leonid'
'Dubrovinskaia, Natalia'

_publ_section_title
;
 Pressure dependence of spin canting in ammonium metal formate
 antiferromagnets.
;
_journal_issue 37
_journal_name_full 'Physical chemistry chemical physics : PCCP'
_journal_page_first 24465
_journal_page_last 24476
_journal_paper_doi 10.1039/c8cp03761b
_journal_volume 20
_journal_year 2018
_chemical_formula_moiety 'C6 H6 Fe2 O12, N2 H8'
_chemical_formula_sum 'C6 H14 Fe2 N2 O12'
_chemical_formula_weight 417.9
_space_group_IT_number 4
_space_group_name_Hall 'P 2yb'
_space_group_name_H-M_alt 'P 1 21 1'
_symmetry_cell_setting monoclinic
_symmetry_Int_Tables_number 4
_symmetry_space_group_name_Hall 'P 2yb'
_symmetry_space_group_name_H-M 'P 1 21 1'
_audit_creation_method 'Jana2006 Version : 25/10/2015'
_audit_update_record
;
2018-08-09 deposited with the CCDC.
2018-08-22 downloaded from the CCDC.
;
_cell_angle_alpha 90
_cell_angle_beta 90.19(7)
_cell_angle_gamma 90
_cell_formula_units_Z 2
_cell_length_a 6.599(5)
_cell_length_b 6.957(5)
_cell_length_c 13.695(11)
_cell_measurement_reflns_used 124
_cell_measurement_temperature 293
_cell_measurement_theta_max 12.07
_cell_measurement_theta_min 2.46
_cell_volume 628.7(8)
_computing_cell_refinement 'CrysAlisPro 1.171.38.46 (Rigaku OD, 2015)'
_computing_data_collection 'CrysAlisPro 1.171.38.46 (Rigaku OD, 2015)'
_computing_data_reduction 'CrysAlisPro 1.171.38.46 (Rigaku OD, 2015)'
_diffrn_ambient_pressure '2.55 GPa'
_diffrn_ambient_temperature 293
_diffrn_detector 'CCD plate'
_diffrn_measured_fraction_theta_full 0.88
_diffrn_measured_fraction_theta_max 0.88
_diffrn_measurement_device 'ID15B beamline, ESRF'
_diffrn_measurement_device_type 'esperanto-CrysAlisPro-abstract goniometer imported esperanto images'
_diffrn_measurement_method '\w scans'
_diffrn_measurement_specimen_support 'diamond-anvil cell'
_diffrn_radiation_monochromator synchrotron
_diffrn_radiation_probe x-ray
_diffrn_radiation_source synchrotron
_diffrn_radiation_type synchrotron
_diffrn_radiation_wavelength 0.41111
_diffrn_reflns_av_R_equivalents 0.056
_diffrn_reflns_av_unetI/netI 0.116
_diffrn_reflns_limit_h_max 7
_diffrn_reflns_limit_h_min -7
_diffrn_reflns_limit_k_max 7
_diffrn_reflns_limit_k_min -7
_diffrn_reflns_limit_l_max 15
_diffrn_reflns_limit_l_min -15
_diffrn_reflns_number 3407
_diffrn_reflns_theta_full 12.13
_diffrn_reflns_theta_max 13.21
_diffrn_reflns_theta_min 1.9
_diffrn_source synchrotron
_exptl_absorpt_coefficient_mu 0.503
_exptl_absorpt_correction_T_max 1
_exptl_absorpt_correction_T_min 0.736
_exptl_absorpt_correction_type multi-scan
_exptl_absorpt_process_details
;
CrysAlisPro 1.171.38.46 (Rigaku Oxford Diffraction, 2015)
Empirical absorption correction using spherical harmonics,
 implemented in SCALE3 ABSPACK scaling algorithm.
;
_exptl_crystal_colour colourless
_exptl_crystal_density_diffrn 2.2073
_exptl_crystal_description block
_exptl_crystal_F_000 408
_exptl_crystal_size_max 0.170
_exptl_crystal_size_mid 0.110
_exptl_crystal_size_min 0.050
_refine_ls_abs_structure_details '  956 of Friedel pairs used in the refinement'
_refine_ls_extinction_method none
_refine_ls_goodness_of_fit_gt 3.80
_refine_ls_goodness_of_fit_ref 2.37
_refine_ls_hydrogen_treatment constr
_refine_ls_number_constraints 38
_refine_ls_number_parameters 89
_refine_ls_number_reflns 3407
_refine_ls_number_restraints 0
_refine_ls_R_factor_all 0.2354
_refine_ls_R_factor_gt 0.1408
_refine_ls_shift/su_max 0.0229
_refine_ls_shift/su_mean 0.0045
_refine_ls_structure_factor_coef F
_refine_ls_weighting_details w=1/(\s^2^(F)+0.0001F^2^)
_refine_ls_weighting_scheme sigma
_refine_ls_wR_factor_gt 0.1638
_refine_ls_wR_factor_ref 0.1765
_reflns_number_gt 1174
_reflns_number_total 3407
_reflns_threshold_expression I>3\s(I)
_cod_data_source_file c8cp03761b2.cif
_cod_data_source_block AFeF_c4_p13
_cod_depositor_comments
;
The following automatic conversions were performed:

'_diffrn_radiation_probe' value 'X-ray' changed to 'x-ray' according
to
/home/data/users/saulius/crontab/automatic-downloads/rss-feeds/RSC/lib/dictionaries/cif_core.dic
dictionary named 'cif_core.dic' version 2.4.2 from 2011-04-26.

Automatic conversion script
Id: cif_fix_values 4973 2017-02-22 13:04:09Z antanas 

 Adding full bibliography for 7231402--7231432.cif.
;
_cod_database_code 7231428

loop_
_space_group_symop_id
_space_group_symop_operation_xyz
1 x,y,z
2 -x,y+1/2,-z

loop_
_atom_site_label
_atom_site_type_symbol
_atom_site_fract_x
_atom_site_fract_y
_atom_site_fract_z
_atom_site_adp_type
_atom_site_U_iso_or_equiv
_atom_site_site_symmetry_multiplicity
_atom_site_occupancy
_atom_site_calc_flag
Fe1 Fe 0.6347(6) 0.7162(7) 0.8496(3) Uani 0.0893(18) 2 1 d
Fe2 Fe 1.1361(6) 1.2149(7) 0.6481(3) Uani 0.0861(17) 2 1 d
O1 O 1.051(4) 1.082(4) 0.7764(15) Uiso 0.109(5) 2 1 d
O2 O 0.515(4) 0.927(3) 0.9376(16) Uiso 0.126(5) 2 1 d
O3 O 0.355(3) 0.591(3) 0.8548(14) Uiso 0.094(4) 2 1 d
O4 O 0.729(4) 0.588(3) 0.9890(16) Uiso 0.126(5) 2 1 d
O5 O 0.755(3) 0.489(3) 0.7844(17) Uiso 0.114(5) 2 1 d
O6 O 0.431(4) 1.080(4) 0.6380(19) Uiso 0.135(6) 2 1 d
O7 O 0.896(3) 0.880(3) 0.8613(16) Uiso 0.109(5) 2 1 d
O8 O 0.284(3) 0.444(3) 0.7213(15) Uiso 0.094(4) 2 1 d
O9 O 0.855(4) 0.337(3) 0.6349(16) Uiso 0.114(5) 2 1 d
O10 O 0.999(4) 0.992(3) 0.5634(16) Uiso 0.119(5) 2 1 d
O11 O 0.569(4) 0.850(4) 0.7234(18) Uiso 0.135(6) 2 1 d
O12 O 1.225(4) 1.342(3) 0.5197(17) Uiso 0.119(5) 2 1 d
N1 N 0.624(3) 0.214(5) 0.4711(18) Uiso 0.120(5) 2 1 d
N2 N 1.116(4) 0.738(5) 1.033(2) Uiso 0.120(5) 2 1 d
C1 C 1.128(6) 1.373(6) 0.456(3) Uiso 0.119(5) 2 1 d
C2 C 0.518(6) 1.013(7) 0.704(3) Uiso 0.135(6) 2 1 d
C3 C 1.019(5) 0.929(5) 0.798(2) Uiso 0.109(5) 2 1 d
C5 C 0.763(5) 0.462(5) 0.688(2) Uiso 0.114(5) 2 1 d
C6 C 0.410(6) 1.068(6) 0.947(3) Uiso 0.126(5) 2 1 d
C4 C 0.234(5) 0.485(4) 0.805(2) Uiso 0.094(4) 2 1 d
H1c1 H 1.150899 1.285625 0.402819 Uiso 0.143 2 1 d
H1c2 H 0.557782 1.105787 0.752469 Uiso 0.1623 2 1 d
H1c3 H 1.092641 0.829078 0.764923 Uiso 0.1305 2 1 d
H1c5 H 0.685749 0.55328 0.650862 Uiso 0.137 2 1 d
H1c6 H 0.43231 1.173079 0.903062 Uiso 0.1507 2 1 d
H1c4 H 0.108899 0.439631 0.832541 Uiso 0.1128 2 1 d

loop_
_atom_site_aniso_label
_atom_site_aniso_type_symbol
_atom_site_aniso_U_11
_atom_site_aniso_U_22
_atom_site_aniso_U_33
_atom_site_aniso_U_12
_atom_site_aniso_U_13
_atom_site_aniso_U_23
Fe1 Fe 0.098(3) 0.060(3) 0.110(3) -0.003(3) -0.012(2) 0.009(3)
Fe2 Fe 0.089(3) 0.062(3) 0.107(3) -0.034(3) -0.010(2) -0.002(3)

loop_
_atom_type_symbol
_atom_type_scat_dispersion_real
_atom_type_scat_dispersion_imag
_atom_type_scat_source
C -0.0001 0.0005 'International Tables Vol C tables 4.2.6.8 and 6.1.1.1'
H 0.0000 0.0000 'International Tables Vol C tables 4.2.6.8 and 6.1.1.1'
Fe 0.1967 0.3056 'International Tables Vol C tables 4.2.6.8 and 6.1.1.1'
N 0.0006 0.0010 'International Tables Vol C tables 4.2.6.8 and 6.1.1.1'
O 0.0018 0.0018 'International Tables Vol C tables 4.2.6.8 and 6.1.1.1'

loop_
_geom_angle_atom_site_label_1
_geom_angle_atom_site_label_2
_geom_angle_atom_site_label_3
_geom_angle_site_symmetry_1
_geom_angle_site_symmetry_3
_geom_angle
O2 Fe1 O3 . . 86.2(9)
O2 Fe1 O5 . . 170.8(9)
O2 Fe1 O7 . . 83.3(9)
O2 Fe1 O11 . . 95.3(10)
O3 Fe1 O5 . . 92.3(9)
O3 Fe1 O7 . . 169.5(9)
O3 Fe1 O11 . . 92.0(10)
O5 Fe1 O7 . . 98.0(9)
O5 Fe1 O11 . . 93.9(10)
O7 Fe1 O11 . . 89.4(10)
O1 Fe2 O8 . 1_665 93.5(9)
O1 Fe2 O9 . 1_565 90.6(9)
O1 Fe2 O10 . . 91.2(9)
O1 Fe2 O12 . . 178.7(9)
O8 Fe2 O9 1_665 1_565 98.3(8)
O8 Fe2 O10 1_665 . 175.2(8)
O8 Fe2 O12 1_665 . 87.2(8)
O9 Fe2 O10 1_565 . 82.4(9)
O9 Fe2 O12 1_565 . 90.4(9)
O10 Fe2 O12 . . 88.1(9)
Fe2 O1 C3 . . 134(2)
Fe1 O2 C6 . . 150(2)
Fe1 O3 C4 . . 142.0(19)
Fe1 O5 C5 . . 125(2)
Fe1 O7 C3 . . 130(2)
Fe2 O8 C4 1_445 . 119.5(19)
Fe2 O9 C5 1_545 . 131(2)
Fe2 O10 C1 . 2_746 156(2)
Fe1 O11 C2 . . 133(3)
Fe2 O12 C1 . . 127(3)
O10 C1 O12 2_756 . 135(4)
O10 C1 H1c1 2_756 . 112.36
O12 C1 H1c1 . . 112.36
O6 C2 O11 . . 132(4)
O6 C2 H1c2 . . 113.81
O11 C2 H1c2 . . 113.81
O1 C3 O7 . . 125(3)
O1 C3 H1c3 . . 117.71
O7 C3 H1c3 . . 117.71
O5 C5 O9 . . 133(3)
O5 C5 H1c5 . . 113.7
O9 C5 H1c5 . . 113.7
O2 C6 O4 . 2_657 125(4)
O2 C6 H1c6 . . 117.38
O4 C6 H1c6 2_657 . 117.38
O3 C4 O8 . . 118(3)
O3 C4 H1c4 . . 121.24
O8 C4 H1c4 . . 121.24

loop_
_geom_bond_atom_site_label_1
_geom_bond_atom_site_label_2
_geom_bond_site_symmetry_2
_geom_bond_distance
Fe1 O2 . 2.06(2)
Fe1 O3 . 2.04(2)
Fe1 O5 . 1.98(2)
Fe1 O7 . 2.07(2)
Fe1 O11 . 2.01(3)
Fe2 O1 . 2.06(2)
Fe2 O8 1_665 2.12(2)
Fe2 O9 1_565 2.05(2)
Fe2 O10 . 2.14(2)
Fe2 O12 . 2.05(2)
O1 C3 . 1.13(4)
O2 C6 . 1.21(5)
O3 C4 . 1.28(4)
O4 C6 2_647 1.27(4)
O5 C5 . 1.34(4)
O6 C2 . 1.17(5)
O7 C3 . 1.24(4)
O8 C4 . 1.23(3)
O9 C5 . 1.29(4)
O10 C1 2_746 1.21(4)
O11 C2 . 1.21(5)
O12 C1 . 1.10(4)
C1 H1c1 . 0.96
C2 H1c2 . 0.96
C3 H1c3 . 0.96
C5 H1c5 . 0.96
C6 H1c6 . 0.96
C4 H1c4 . 0.96

loop_
_geom_hbond_atom_site_label_D
_geom_hbond_atom_site_label_H
_geom_hbond_atom_site_label_A
_geom_hbond_site_symmetry_A
_geom_hbond_distance_DH
_geom_hbond_distance_HA
_geom_hbond_distance_DA
_geom_hbond_angle_DHA
C5 H1c5 O11 . 0.96 2.42 3.03(4) 121.30
C4 H1c4 O5 1_455 0.96 2.45 3.17(4) 131.90

loop_
_twin_individual_id
_twin_individual_mass_fraction_refined
_twin_individual_twin_matrix_11
_twin_individual_twin_matrix_12
_twin_individual_twin_matrix_13
_twin_individual_twin_matrix_21
_twin_individual_twin_matrix_22
_twin_individual_twin_matrix_23
_twin_individual_twin_matrix_31
_twin_individual_twin_matrix_32
_twin_individual_twin_matrix_33
1 0.259(5) 1 0 0 0 1 0 0 0 1
2 0.287(3) 0.9914 0 -0.2788 0 -1 0 -0.0616 0 -0.9914
3 0.231(3) -0.4971 0 -1.7973 0 1 0 0.4173 0 -0.5029
4 0.223(3) -0.6092 0 -1.6416 0 -1 0 -0.3831 0 0.6093
